data_7123361
loop_
_publ_author_name
'Murrie, Mark'
'Canaj, Angelos'
'Singh, Mukesh Kumar'
'Reginc\'os Mart\'i, Emma'
'Damjanovic, Marko'
'Wilson, Claire'
'Cespedes, Oscar'
'Wernsdorfer, Wolfgang'
'Rajaraman, Gopalan'

_publ_section_title
;
 Boosting axiality in stable high-coordinate Dy(III) single-molecule
 magnets
;
_journal_name_full 'Chemical Communications'
_journal_paper_doi 10.1039/C9CC00965E
_journal_year 2019
_chemical_formula_moiety 'C36 H36 N12'
_chemical_formula_sum 'C36 H36 N12'
_chemical_formula_weight 636.77
_space_group_crystal_system monoclinic
_space_group_IT_number 14
_space_group_name_Hall '-P 2ybc'
_space_group_name_H-M_alt 'P 1 21/c 1'
_symmetry_space_group_name_Hall '-P 2ybc'
_symmetry_space_group_name_H-M 'P 1 21/c 1'
_atom_sites_solution_hydrogens geom
_atom_sites_solution_primary dual
_audit_creation_date 2018-11-13
_audit_creation_method
;
Olex2 1.2
(compiled 2017.03.28 svn.r3405 for OlexSys, GUI svn.r5337)
;
_audit_update_record
;
2019-01-09 deposited with the CCDC.    2019-04-29 downloaded from the CCDC.
;
_cell_angle_alpha 90
_cell_angle_beta 94.186(2)
_cell_angle_gamma 90
_cell_formula_units_Z 2
_cell_length_a 11.7725(7)
_cell_length_b 6.3142(3)
_cell_length_c 21.5298(13)
_cell_measurement_reflns_used 3658
_cell_measurement_temperature 150
_cell_measurement_theta_max 27.74
_cell_measurement_theta_min 2.48
_cell_volume 1596.13(16)
_computing_cell_refinement 'SAINT V8.38A (?, 2016)'
_computing_data_reduction 'SAINT V8.38A (?, 2016)'
_computing_molecular_graphics 'Olex2 (Dolomanov et al., 2009)'
_computing_publication_material 'Olex2 (Dolomanov et al., 2009)'
_computing_structure_refinement 'XL (Sheldrick, 2008)'
_computing_structure_solution 'XT (Sheldrick, 2015)'
_diffrn_ambient_temperature 150
_diffrn_detector 'charge integrating pixel array detector'
_diffrn_detector_area_resol_mean 7.4074
_diffrn_detector_type 'Bruker PHOTON II'
_diffrn_measured_fraction_theta_full 0.999
_diffrn_measured_fraction_theta_max 0.998
_diffrn_measurement_device 'four-circle diffractometer'
_diffrn_measurement_device_type 'Bruker D8 VENTURE'
_diffrn_measurement_method '\f and \w scans'
_diffrn_radiation_collimation 'focusing mirrors'
_diffrn_radiation_monochromator 'multilayer mirror optics'
_diffrn_radiation_type MoK\a
_diffrn_radiation_wavelength 0.71073
_diffrn_reflns_av_R_equivalents 0.0617
_diffrn_reflns_av_unetI/netI 0.0570
_diffrn_reflns_Laue_measured_fraction_full 0.999
_diffrn_reflns_Laue_measured_fraction_max 0.998
_diffrn_reflns_limit_h_max 15
_diffrn_reflns_limit_h_min -15
_diffrn_reflns_limit_k_max 8
_diffrn_reflns_limit_k_min -8
_diffrn_reflns_limit_l_max 28
_diffrn_reflns_limit_l_min -28
_diffrn_reflns_number 17399
_diffrn_reflns_point_group_measured_fraction_full 0.999
_diffrn_reflns_point_group_measured_fraction_max 0.998
_diffrn_reflns_theta_full 25.242
_diffrn_reflns_theta_max 28.260
_diffrn_reflns_theta_min 2.475
_diffrn_source 'microfocus sealed tube'
_diffrn_source_type 'INCOATEC I\ms 3.0'
_diffrn_standards_number 0
_exptl_absorpt_coefficient_mu 0.084
_exptl_absorpt_correction_T_max 0.7457
_exptl_absorpt_correction_T_min 0.6748
_exptl_absorpt_correction_type multi-scan
_exptl_absorpt_process_details
'SADABS-2016/2 (Bruker,2016/2) was used for absorption correction. wR2(int) was 0.1308 before and 0.0672 after correction. The Ratio of minimum to maximum transmission is 0.9049. The \l/2 correction factor is Not present.'
_exptl_crystal_colour colourless
_exptl_crystal_density_diffrn 1.325
_exptl_crystal_description needle
_exptl_crystal_F_000 672
_exptl_crystal_size_max 0.12
_exptl_crystal_size_mid 0.1
_exptl_crystal_size_min 0.04
_refine_diff_density_max 0.224
_refine_diff_density_min -0.260
_refine_diff_density_rms 0.050
_refine_ls_extinction_method none
_refine_ls_goodness_of_fit_ref 1.026
_refine_ls_hydrogen_treatment constr
_refine_ls_matrix_type full
_refine_ls_number_parameters 217
_refine_ls_number_reflns 3946
_refine_ls_number_restraints 0
_refine_ls_restrained_S_all 1.026
_refine_ls_R_factor_all 0.0872
_refine_ls_R_factor_gt 0.0500
_refine_ls_shift/su_max 0.000
_refine_ls_shift/su_mean 0.000
_refine_ls_structure_factor_coef Fsqd
_refine_ls_weighting_details 'w=1/[\s^2^(Fo^2^)+(0.0510P)^2^+0.4330P] where P=(Fo^2^+2Fc^2^)/3'
_refine_ls_weighting_scheme calc
_refine_ls_wR_factor_gt 0.1091
_refine_ls_wR_factor_ref 0.1263
_reflns_Friedel_coverage 0.000
_reflns_number_gt 2711
_reflns_number_total 3946
_reflns_threshold_expression 'I > 2\s(I)'
_cod_data_source_file c9cc00965e2.cif
_cod_data_source_block 4
_cod_original_cell_volume 1596.12(16)
_cod_database_code 7123361
_shelx_shelxl_version_number 2014/7
_shelx_space_group_comment
;
The symmetry employed for this shelxl refinement is uniquely defined
by the following loop, which should always be used as a source of
symmetry information in preference to the above space-group names.
They are only intended as comments.
;
_shelx_estimated_absorpt_t_max 0.997
_shelx_estimated_absorpt_t_min 0.990
_olex2_refinement_description
;
1. Fixed Uiso
 At 1.2 times of:
  All C(H) groups, All C(H,H) groups
2.a Secondary CH2 refined with riding coordinates:
 C11(H11A,H11B), C10(H10A,H10B), C12(H12A,H12B), C7(H7A,H7B), C9(H9A,H9B),
 C8(H8A,H8B)
2.b Aromatic/amide H refined with riding coordinates:
 C5(H5), C3(H3), C14(H14), C4(H4), C16(H16), C15(H15)
;
_olex2_submission_special_instructions 'No special instructions were received'

loop_
_space_group_symop_operation_xyz
'x, y, z'
'-x, y+1/2, -z+1/2'
'-x, -y, -z'
'x, -y-1/2, z-1/2'

loop_
_atom_site_label
_atom_site_type_symbol
_atom_site_fract_x
_atom_site_fract_y
_atom_site_fract_z
_atom_site_U_iso_or_equiv
_atom_site_adp_type
_atom_site_occupancy
_atom_site_site_symmetry_order
_atom_site_calc_flag
_atom_site_refinement_flags_posn
N2 N 0.33616(11) 0.4376(2) 0.75425(6) 0.0226(3) Uani 1 1 d .
N4 N 0.34516(11) 0.6508(2) 0.49761(6) 0.0212(3) Uani 1 1 d .
N3 N 0.50059(11) 0.4981(2) 0.61626(6) 0.0231(3) Uani 1 1 d .
N5 N 0.13605(11) 0.6249(2) 0.58782(6) 0.0245(3) Uani 1 1 d .
N6 N 0.05239(13) 0.6955(3) 0.73360(7) 0.0352(4) Uani 1 1 d .
N1 N 0.16713(13) 0.4054(3) 0.87646(7) 0.0380(4) Uani 1 1 d .
C6 C 0.38077(13) 0.3860(3) 0.70079(7) 0.0213(4) Uani 1 1 d .
C2 C 0.25852(13) 0.3030(3) 0.77473(7) 0.0228(4) Uani 1 1 d .
C17 C 0.08072(13) 0.5082(3) 0.62855(8) 0.0244(4) Uani 1 1 d .
C13 C 0.16062(13) 0.5287(3) 0.53491(7) 0.0238(4) Uani 1 1 d .
C18 C 0.06341(14) 0.6153(3) 0.68684(8) 0.0257(4) Uani 1 1 d .
C11 C 0.39344(14) 0.7595(3) 0.44467(7) 0.0248(4) Uani 1 1 d .
H11A H 0.4706 0.8028 0.4577 0.030 Uiso 1 1 calc R
H11B H 0.3495 0.8872 0.4356 0.030 Uiso 1 1 calc R
C10 C 0.38589(14) 0.7613(3) 0.55510(7) 0.0247(4) Uani 1 1 d .
H10A H 0.3335 0.7345 0.5869 0.030 Uiso 1 1 calc R
H10B H 0.3864 0.9126 0.5473 0.030 Uiso 1 1 calc R
C5 C 0.34876(14) 0.2048(3) 0.66745(7) 0.0257(4) Uani 1 1 d .
H5 H 0.3802 0.1757 0.6300 0.031 Uiso 1 1 calc R
C12 C 0.22003(13) 0.6617(3) 0.48894(7) 0.0257(4) Uani 1 1 d .
H12A H 0.1961 0.6150 0.4471 0.031 Uiso 1 1 calc R
H12B H 0.1964 0.8080 0.4929 0.031 Uiso 1 1 calc R
C1 C 0.20839(14) 0.3642(3) 0.83187(8) 0.0266(4) Uani 1 1 d .
C7 C 0.46771(14) 0.5402(3) 0.67919(7) 0.0254(4) Uani 1 1 d .
H7A H 0.4369 0.6824 0.6806 0.031 Uiso 1 1 calc R
H7B H 0.5352 0.5347 0.7078 0.031 Uiso 1 1 calc R
C9 C 0.50480(13) 0.6917(3) 0.57912(7) 0.0242(4) Uani 1 1 d .
H9A H 0.5506 0.6670 0.5442 0.029 Uiso 1 1 calc R
H9B H 0.5407 0.8036 0.6044 0.029 Uiso 1 1 calc R
C3 C 0.22380(14) 0.1171(3) 0.74537(8) 0.0259(4) Uani 1 1 d .
H3 H 0.1711 0.0281 0.7622 0.031 Uiso 1 1 calc R
C14 C 0.13059(14) 0.3191(3) 0.52220(8) 0.0287(4) Uani 1 1 d .
H14 H 0.1503 0.2557 0.4855 0.034 Uiso 1 1 calc R
C4 C 0.27022(14) 0.0682(3) 0.69003(8) 0.0279(4) Uani 1 1 d .
H4 H 0.2489 -0.0547 0.6684 0.033 Uiso 1 1 calc R
C16 C 0.04522(14) 0.3027(3) 0.61897(8) 0.0282(4) Uani 1 1 d .
H16 H 0.0051 0.2315 0.6482 0.034 Uiso 1 1 calc R
C8 C 0.60333(14) 0.3673(3) 0.61525(7) 0.0262(4) Uani 1 1 d .
H8A H 0.6065 0.2707 0.6504 0.031 Uiso 1 1 calc R
H8B H 0.6699 0.4580 0.6199 0.031 Uiso 1 1 calc R
C15 C 0.07154(15) 0.2058(3) 0.56416(8) 0.0310(4) Uani 1 1 d .
H15 H 0.0498 0.0665 0.5558 0.037 Uiso 1 1 calc R

loop_
_atom_site_aniso_label
_atom_site_aniso_U_11
_atom_site_aniso_U_22
_atom_site_aniso_U_33
_atom_site_aniso_U_23
_atom_site_aniso_U_13
_atom_site_aniso_U_12
N2 0.0227(7) 0.0295(9) 0.0160(7) -0.0004(6) 0.0041(5) 0.0007(6)
N4 0.0205(7) 0.0286(9) 0.0151(6) -0.0002(6) 0.0055(5) -0.0012(6)
N3 0.0242(7) 0.0295(9) 0.0166(7) 0.0019(6) 0.0079(5) -0.0013(6)
N5 0.0216(7) 0.0303(9) 0.0222(7) 0.0008(6) 0.0064(5) 0.0007(6)
N6 0.0387(9) 0.0382(11) 0.0301(9) -0.0025(7) 0.0129(7) -0.0034(7)
N1 0.0377(9) 0.0538(12) 0.0239(8) -0.0045(7) 0.0114(7) -0.0028(8)
C6 0.0189(8) 0.0288(10) 0.0166(7) 0.0021(7) 0.0032(6) 0.0020(7)
C2 0.0202(8) 0.0318(11) 0.0166(8) 0.0024(7) 0.0037(6) 0.0013(7)
C17 0.0206(8) 0.0323(11) 0.0211(8) 0.0000(7) 0.0056(6) 0.0010(7)
C13 0.0175(8) 0.0355(11) 0.0186(8) 0.0024(7) 0.0034(6) 0.0028(7)
C18 0.0237(8) 0.0295(11) 0.0249(9) 0.0038(7) 0.0093(7) -0.0014(7)
C11 0.0251(8) 0.0278(11) 0.0223(8) 0.0021(7) 0.0072(6) -0.0012(7)
C10 0.0258(8) 0.0290(11) 0.0201(8) -0.0025(7) 0.0067(6) -0.0002(7)
C5 0.0252(8) 0.0336(11) 0.0191(8) -0.0052(7) 0.0073(6) -0.0002(7)
C12 0.0221(8) 0.0363(11) 0.0189(8) 0.0040(7) 0.0037(6) 0.0028(7)
C1 0.0247(8) 0.0351(12) 0.0206(8) 0.0015(7) 0.0049(7) -0.0030(7)
C7 0.0272(9) 0.0306(11) 0.0192(8) -0.0029(7) 0.0062(6) -0.0056(7)
C9 0.0248(8) 0.0294(10) 0.0189(8) -0.0004(7) 0.0058(6) -0.0052(7)
C3 0.0226(8) 0.0309(11) 0.0247(9) 0.0028(7) 0.0055(7) -0.0030(7)
C14 0.0296(9) 0.0358(12) 0.0212(8) -0.0043(7) 0.0042(7) 0.0012(8)
C4 0.0268(9) 0.0292(11) 0.0282(9) -0.0062(8) 0.0058(7) -0.0025(7)
C16 0.0260(9) 0.0347(11) 0.0247(9) 0.0030(8) 0.0064(7) -0.0038(7)
C8 0.0255(8) 0.0352(12) 0.0182(8) 0.0042(7) 0.0043(6) -0.0014(7)
C15 0.0330(10) 0.0312(11) 0.0291(9) -0.0034(8) 0.0041(7) -0.0059(8)

loop_
_atom_type_symbol
_atom_type_description
_atom_type_scat_dispersion_real
_atom_type_scat_dispersion_imag
_atom_type_scat_source
C C 0.0033 0.0016 'International Tables Vol C Tables 4.2.6.8 and 6.1.1.4'
H H 0.0000 0.0000 'International Tables Vol C Tables 4.2.6.8 and 6.1.1.4'
N N 0.0061 0.0033 'International Tables Vol C Tables 4.2.6.8 and 6.1.1.4'

loop_
_geom_angle_atom_site_label_1
_geom_angle_atom_site_label_2
_geom_angle_atom_site_label_3
_geom_angle
_geom_angle_site_symmetry_1
_geom_angle_site_symmetry_3
C6 N2 C2 116.52(15) . .
C10 N4 C11 107.97(13) . .
C10 N4 C12 110.26(12) . .
C12 N4 C11 108.53(12) . .
C7 N3 C9 112.12(14) . .
C7 N3 C8 113.04(13) . .
C9 N3 C8 113.66(12) . .
C13 N5 C17 116.70(16) . .
N2 C6 C5 122.40(15) . .
N2 C6 C7 115.16(15) . .
C5 C6 C7 122.44(14) . .
N2 C2 C1 115.89(15) . .
N2 C2 C3 124.90(15) . .
C3 C2 C1 119.21(15) . .
N5 C17 C18 114.32(16) . .
N5 C17 C16 125.05(16) . .
C16 C17 C18 120.59(15) . .
N5 C13 C12 116.40(16) . .
N5 C13 C14 122.01(16) . .
C14 C13 C12 121.57(15) . .
N6 C18 C17 177.8(2) . .
N4 C11 H11A 108.2 . .
N4 C11 H11B 108.2 . .
N4 C11 C8 116.35(14) . 3_666
H11A C11 H11B 107.4 . .
C8 C11 H11A 108.2 3_666 .
C8 C11 H11B 108.2 3_666 .
N4 C10 H10A 109.1 . .
N4 C10 H10B 109.1 . .
N4 C10 C9 112.62(14) . .
H10A C10 H10B 107.8 . .
C9 C10 H10A 109.1 . .
C9 C10 H10B 109.1 . .
C6 C5 H5 120.1 . .
C4 C5 C6 119.80(15) . .
C4 C5 H5 120.1 . .
N4 C12 C13 113.47(13) . .
N4 C12 H12A 108.9 . .
N4 C12 H12B 108.9 . .
C13 C12 H12A 108.9 . .
C13 C12 H12B 108.9 . .
H12A C12 H12B 107.7 . .
N1 C1 C2 177.6(2) . .
N3 C7 C6 113.57(14) . .
N3 C7 H7A 108.9 . .
N3 C7 H7B 108.9 . .
C6 C7 H7A 108.9 . .
C6 C7 H7B 108.9 . .
H7A C7 H7B 107.7 . .
N3 C9 C10 111.10(13) . .
N3 C9 H9A 109.4 . .
N3 C9 H9B 109.4 . .
C10 C9 H9A 109.4 . .
C10 C9 H9B 109.4 . .
H9A C9 H9B 108.0 . .
C2 C3 H3 121.2 . .
C2 C3 C4 117.53(16) . .
C4 C3 H3 121.2 . .
C13 C14 H14 120.1 . .
C15 C14 C13 119.84(16) . .
C15 C14 H14 120.1 . .
C5 C4 C3 118.82(17) . .
C5 C4 H4 120.6 . .
C3 C4 H4 120.6 . .
C17 C16 H16 121.3 . .
C17 C16 C15 117.44(16) . .
C15 C16 H16 121.3 . .
N3 C8 C11 112.39(13) . 3_666
N3 C8 H8A 109.1 . .
N3 C8 H8B 109.1 . .
C11 C8 H8A 109.1 3_666 .
C11 C8 H8B 109.1 3_666 .
H8A C8 H8B 107.9 . .
C14 C15 C16 118.92(18) . .
C14 C15 H15 120.5 . .
C16 C15 H15 120.5 . .

loop_
_geom_bond_atom_site_label_1
_geom_bond_atom_site_label_2
_geom_bond_distance
_geom_bond_site_symmetry_2
N2 C6 1.3395(19) .
N2 C2 1.346(2) .
N4 C11 1.479(2) .
N4 C10 1.470(2) .
N4 C12 1.473(2) .
N3 C7 1.460(2) .
N3 C9 1.464(2) .
N3 C8 1.466(2) .
N5 C17 1.349(2) .
N5 C13 1.341(2) .
N6 C18 1.143(2) .
N1 C1 1.137(2) .
C6 C5 1.388(2) .
C6 C7 1.510(2) .
C2 C1 1.455(2) .
C2 C3 1.381(2) .
C17 C18 1.453(2) .
C17 C16 1.374(3) .
C13 C12 1.508(2) .
C13 C14 1.392(3) .
C11 H11A 0.9700 .
C11 H11B 0.9700 .
C11 C8 1.521(2) 3_666
C10 H10A 0.9700 .
C10 H10B 0.9700 .
C10 C9 1.521(2) .
C5 H5 0.9300 .
C5 C4 1.379(2) .
C12 H12A 0.9700 .
C12 H12B 0.9700 .
C7 H7A 0.9700 .
C7 H7B 0.9700 .
C9 H9A 0.9700 .
C9 H9B 0.9700 .
C3 H3 0.9300 .
C3 C4 1.382(2) .
C14 H14 0.9300 .
C14 C15 1.380(2) .
C4 H4 0.9300 .
C16 H16 0.9300 .
C16 C15 1.385(2) .
C8 C11 1.521(2) 3_666
C8 H8A 0.9700 .
C8 H8B 0.9700 .
C15 H15 0.9300 .
